data_4342880
loop_
_publ_author_name
'Chorazy, Szymon'
'Arczynski, Miros\/law'
'Nakabayashi, Koji'
'Sieklucka, Barbara'
'Ohkoshi, Shin-Ichi'

_publ_section_title
;
 Visible to Near-Infrared Emission from
 Ln(III)(Bis-oxazoline)-[Mo(V)(CN)8] (Ln = Ce-Yb) Magnetic Coordination
 Polymers Showing Unusual Lanthanide-Dependent Sliding of Cyanido-Bridged
 Layers.
;
_journal_issue 10
_journal_name_full 'Inorganic chemistry'
_journal_page_first 4724
_journal_page_last 4736
_journal_paper_doi 10.1021/acs.inorgchem.5b00040
_journal_volume 54
_journal_year 2015
_chemical_formula_sum 'C26 H25 Eu Mo N14 O7'
_chemical_formula_weight 893.5
_chemical_name_systematic
;
 ?
;
_space_group_IT_number 14
_symmetry_cell_setting monoclinic
_symmetry_space_group_name_Hall '-P 2yn'
_symmetry_space_group_name_H-M 'P 1 21/n 1'
_atom_sites_solution_hydrogens geom
_atom_sites_solution_primary direct
_atom_sites_solution_secondary difmap
_audit_conform_dict_location ftp://ftp.iucr.org/pub/cif_core.dic
_audit_conform_dict_name cif_core.dic
_audit_conform_dict_version 2.4
_audit_creation_date 2014-10-08T00:35:50-00:00
_audit_creation_method 'WinGX routine CIF_UPDATE'
_cell_angle_alpha 90
_cell_angle_beta 93.2940(10)
_cell_angle_gamma 90
_cell_formula_units_Z 4
_cell_length_a 12.5579(4)
_cell_length_b 19.7788(7)
_cell_length_c 13.9344(5)
_cell_measurement_temperature 90(2)
_cell_volume 3455.3(2)
_computing_structure_refinement 'SHELXL-97 (Sheldrick, 1997)'
_computing_structure_solution 'SHELXS-97 (Sheldrick, 1990)'
_diffrn_ambient_temperature 90(2)
_diffrn_measured_fraction_theta_full 0.995
_diffrn_measured_fraction_theta_max 0.995
_diffrn_measurement_device_type 'Rigaku R-AXIS RAPID'
_diffrn_measurement_method \w
_diffrn_radiation_monochromator graphite
_diffrn_radiation_type MoK\a
_diffrn_radiation_wavelength 0.71075
_diffrn_reflns_av_R_equivalents 0.0499
_diffrn_reflns_av_unetI/netI 0.0429
_diffrn_reflns_limit_h_max 16
_diffrn_reflns_limit_h_min -16
_diffrn_reflns_limit_k_max 25
_diffrn_reflns_limit_k_min -25
_diffrn_reflns_limit_l_max 18
_diffrn_reflns_limit_l_min -17
_diffrn_reflns_number 32947
_diffrn_reflns_theta_full 27.48
_diffrn_reflns_theta_max 27.48
_diffrn_reflns_theta_min 3.05
_exptl_absorpt_coefficient_mu 2.225
_exptl_absorpt_correction_T_max 0.8781
_exptl_absorpt_correction_T_min 0.7314
_exptl_absorpt_correction_type multi-scan
_exptl_absorpt_process_details 'ABSCOR (Rigaku, 1995)'
_exptl_crystal_colour yellow
_exptl_crystal_density_diffrn 1.718
_exptl_crystal_density_method 'not measured'
_exptl_crystal_description block
_exptl_crystal_F_000 1760
_exptl_crystal_size_max 0.15
_exptl_crystal_size_mid 0.1
_exptl_crystal_size_min 0.06
_refine_diff_density_max 1.064
_refine_diff_density_min -1.033
_refine_diff_density_rms 0.132
_refine_ls_extinction_method none
_refine_ls_goodness_of_fit_ref 1.078
_refine_ls_hydrogen_treatment refall
_refine_ls_matrix_type full
_refine_ls_number_parameters 569
_refine_ls_number_reflns 7876
_refine_ls_number_restraints 0
_refine_ls_restrained_S_all 1.078
_refine_ls_R_factor_all 0.0464
_refine_ls_R_factor_gt 0.0322
_refine_ls_shift/su_max 0.003
_refine_ls_shift/su_mean 0
_refine_ls_structure_factor_coef Fsqd
_refine_ls_weighting_details 'calc w=1/[\s^2^(Fo^2^)+(0.0177P)^2^+9.1336P] where P=(Fo^2^+2Fc^2^)/3'
_refine_ls_weighting_scheme calc
_refine_ls_wR_factor_gt 0.0641
_refine_ls_wR_factor_ref 0.0757
_reflns_number_gt 6362
_reflns_number_total 7876
_reflns_threshold_expression >2sigma(I)
_cod_data_source_file ic5b00040_si_002.cif
_cod_data_source_block EuMoBox
_cod_depositor_comments 'Adding full bibliography for 4342874--4342887.cif.'
_cod_original_sg_symbol_H-M 'P 21/n'
_cod_database_code 4342880

loop_
_symmetry_equiv_pos_as_xyz
'x, y, z'
'-x+1/2, y+1/2, -z+1/2'
'-x, -y, -z'
'x-1/2, -y-1/2, z-1/2'

loop_
_atom_site_label
_atom_site_type_symbol
_atom_site_fract_x
_atom_site_fract_y
_atom_site_fract_z
_atom_site_U_iso_or_equiv
_atom_site_adp_type
_atom_site_occupancy
_atom_site_symmetry_multiplicity
_atom_site_calc_flag
_atom_site_refinement_flags
Eu1 Eu 0.292367(14) 0.628948(9) 0.384591(14) 0.01746(6) Uani 1 1 d .
Mo1 Mo 0.56308(2) 0.632442(15) 0.73532(2) 0.01487(7) Uani 1 1 d .
O1 O 0.3011(2) 0.62225(15) 0.2149(2) 0.0307(7) Uani 1 1 d .
O2 O 0.1769(2) 0.66703(14) 0.4998(2) 0.0268(6) Uani 1 1 d .
O6 O 0.4982(2) 0.82066(15) 0.4543(2) 0.0343(7) Uani 1 1 d .
O5 O 0.6109(2) 0.73856(15) 0.3273(2) 0.0318(7) Uani 1 1 d .
O4 O -0.0034(2) 0.48822(16) 0.3210(2) 0.0329(7) Uani 1 1 d .
O3 O 0.1022(2) 0.43989(14) 0.4904(2) 0.0313(7) Uani 1 1 d .
O7 O 0.2634(3) 0.42181(18) 0.8743(3) 0.0405(8) Uani 1 1 d .
N1 N 0.4061(2) 0.61441(15) 0.5379(2) 0.0200(7) Uani 1 1 d .
N6 N 0.8136(3) 0.5895(2) 0.7960(3) 0.0383(9) Uani 1 1 d .
N7 N 0.3561(3) 0.53958(19) 0.7917(3) 0.0318(9) Uani 1 1 d .
N4 N 0.6835(3) 0.68956(18) 0.5464(3) 0.0274(8) Uani 1 1 d .
N3 N 0.6850(3) 0.77346(16) 0.8078(2) 0.0219(7) Uani 1 1 d .
N5 N 0.3853(3) 0.7542(2) 0.7572(3) 0.0361(9) Uani 1 1 d .
N2 N 0.6140(3) 0.47970(16) 0.6540(2) 0.0224(7) Uani 1 1 d .
N8 N 0.5737(3) 0.6220(2) 0.9731(3) 0.0430(10) Uani 1 1 d .
N15 N 0.4810(3) 0.65975(16) 0.3364(2) 0.0235(7) Uani 1 1 d .
N16 N 0.3663(3) 0.74317(16) 0.4443(2) 0.0232(7) Uani 1 1 d .
N14 N 0.1176(3) 0.57280(18) 0.3164(2) 0.0263(8) Uani 1 1 d .
N13 N 0.2234(3) 0.52371(16) 0.4789(2) 0.0241(7) Uani 1 1 d .
N11 N 0.2928(3) 0.61713(17) 0.0530(2) 0.0252(7) Uani 1 1 d .
N12B N 0.0179(11) 0.6884(8) 0.5793(11) 0.027(3) Uani 0.4 1 d P
N12A N 0.0568(7) 0.6825(6) 0.6049(8) 0.031(2) Uani 0.6 1 d P
C1 C 0.4587(3) 0.62131(17) 0.6072(3) 0.0166(7) Uani 1 1 d .
C6 C 0.7272(3) 0.6050(2) 0.7757(3) 0.0253(9) Uani 1 1 d .
C7 C 0.4283(3) 0.5725(2) 0.7732(3) 0.0262(9) Uani 1 1 d .
C4 C 0.6427(3) 0.66899(19) 0.6124(3) 0.0210(8) Uani 1 1 d .
C3 C 0.6431(3) 0.72439(19) 0.7829(3) 0.0194(8) Uani 1 1 d .
C5 C 0.4457(3) 0.7107(2) 0.7495(3) 0.0249(9) Uani 1 1 d .
C2 C 0.5950(3) 0.53236(19) 0.6829(3) 0.0196(8) Uani 1 1 d .
C8 C 0.5685(3) 0.6252(2) 0.8902(3) 0.0279(9) Uani 1 1 d .
C23 C 0.5576(3) 0.6298(2) 0.2715(4) 0.0318(10) Uani 1 1 d .
C24 C 0.6445(3) 0.6835(2) 0.2641(4) 0.0333(10) Uani 1 1 d .
C25 C 0.5191(3) 0.7170(2) 0.3603(3) 0.0253(9) Uani 1 1 d .
C26 C 0.4580(3) 0.7615(2) 0.4229(3) 0.0255(9) Uani 1 1 d .
C27 C 0.4114(4) 0.8515(3) 0.5079(4) 0.0415(12) Uani 1 1 d .
C28 C 0.3258(4) 0.7975(2) 0.5063(3) 0.0294(10) Uani 1 1 d .
C22 C 0.0443(4) 0.5840(3) 0.2307(4) 0.0358(11) Uani 1 1 d .
C21 C -0.0238(4) 0.5196(3) 0.2257(4) 0.0405(12) Uani 1 1 d .
C20 C 0.0829(3) 0.5210(2) 0.3580(3) 0.0250(9) Uani 1 1 d .
C19 C 0.1384(3) 0.49520(18) 0.4468(3) 0.0208(8) Uani 1 1 d .
C17 C 0.2651(4) 0.4830(2) 0.5608(4) 0.0316(10) Uani 1 1 d .
C18 C 0.1833(4) 0.4255(2) 0.5683(4) 0.0321(10) Uani 1 1 d .
C13 C 0.2660(4) 0.6493(3) -0.0392(3) 0.0352(11) Uani 1 1 d .
C14 C 0.3364(5) 0.5486(2) 0.0518(4) 0.0362(11) Uani 1 1 d .
C11 C 0.2790(3) 0.6482(2) 0.1348(3) 0.0233(8) Uani 1 1 d .
C12A C 0.0906(6) 0.6865(4) 0.5162(6) 0.0280(16) Uani 0.6 1 d P
C12B C 0.1129(11) 0.6644(6) 0.5775(10) 0.030(3) Uani 0.4 1 d P
C16 C -0.0480(4) 0.6946(4) 0.6421(6) 0.093(3) Uani 1 1 d .
C15A C 0.1289(7) 0.6478(4) 0.6800(6) 0.0397(19) Uani 0.6 1 d P
C15B C -0.0306(10) 0.7251(7) 0.4973(10) 0.044(3) Uani 0.4 1 d P
H13A H 0.207(4) 0.617(3) -0.080(4) 0.061(17) Uiso 1 1 d .
H13B H 0.241(4) 0.694(3) -0.030(4) 0.045(15) Uiso 1 1 d .
H13C H 0.333(4) 0.655(2) -0.075(3) 0.034(12) Uiso 1 1 d .
H14A H 0.399(4) 0.545(2) 0.015(4) 0.040(14) Uiso 1 1 d .
H14B H 0.352(5) 0.533(3) 0.121(5) 0.072(19) Uiso 1 1 d .
H14C H 0.285(5) 0.516(3) 0.020(4) 0.065(18) Uiso 1 1 d .
H27B H 0.455(4) 0.855(3) 0.568(4) 0.051(16) Uiso 1 1 d .
H27A H 0.386(4) 0.901(3) 0.475(4) 0.063(17) Uiso 1 1 d .
H28A H 0.256(4) 0.814(3) 0.478(4) 0.052(16) Uiso 1 1 d .
H28B H 0.319(4) 0.779(3) 0.571(4) 0.045(15) Uiso 1 1 d .
H23B H 0.585(3) 0.591(2) 0.296(3) 0.017(10) Uiso 1 1 d .
H23A H 0.525(3) 0.619(2) 0.208(3) 0.030(12) Uiso 1 1 d .
H24A H 0.714(4) 0.666(2) 0.285(3) 0.033(13) Uiso 1 1 d .
H24B H 0.640(4) 0.699(3) 0.194(4) 0.044(14) Uiso 1 1 d .
H17B H 0.265(3) 0.508(2) 0.619(3) 0.030(12) Uiso 1 1 d .
H17A H 0.338(4) 0.467(2) 0.553(3) 0.038(14) Uiso 1 1 d .
H18A H 0.208(3) 0.382(2) 0.551(3) 0.024(11) Uiso 1 1 d .
H22B H 0.000(4) 0.624(3) 0.241(4) 0.043(14) Uiso 1 1 d .
H22A H 0.085(4) 0.587(2) 0.177(4) 0.038(14) Uiso 1 1 d .
H21A H 0.001(4) 0.489(3) 0.178(4) 0.041(14) Uiso 1 1 d .
H21B H -0.100(4) 0.529(2) 0.223(3) 0.030(12) Uiso 1 1 d .
H18B H 0.139(4) 0.422(3) 0.634(4) 0.066(18) Uiso 1 1 d .
H11 H 0.247(4) 0.696(2) 0.123(3) 0.035(13) Uiso 1 1 d .
H7A H 0.299(5) 0.467(4) 0.844(5) 0.09(2) Uiso 1 1 d .
H7B H 0.330(6) 0.409(4) 0.922(6) 0.10(2) Uiso 1 1 d .

loop_
_atom_site_aniso_label
_atom_site_aniso_U_11
_atom_site_aniso_U_22
_atom_site_aniso_U_33
_atom_site_aniso_U_23
_atom_site_aniso_U_13
_atom_site_aniso_U_12
Eu1 0.01959(9) 0.01312(9) 0.01898(10) 0.00098(8) -0.00490(7) 0.00162(8)
Mo1 0.01551(14) 0.01277(14) 0.01620(16) -0.00035(12) -0.00025(12) -0.00078(12)
O1 0.0359(16) 0.0347(17) 0.0211(15) -0.0024(13) -0.0022(12) 0.0122(14)
O2 0.0289(15) 0.0248(15) 0.0266(16) 0.0009(12) 0.0016(13) -0.0006(13)
O6 0.0370(17) 0.0259(15) 0.0393(19) -0.0025(14) -0.0043(15) -0.0088(14)
O5 0.0281(15) 0.0336(17) 0.0332(18) -0.0009(14) -0.0024(13) -0.0067(13)
O4 0.0200(14) 0.0427(18) 0.0354(18) -0.0113(15) -0.0041(13) -0.0060(13)
O3 0.0313(15) 0.0226(15) 0.0398(19) 0.0019(13) 0.0013(14) -0.0035(13)
O7 0.0356(17) 0.0421(19) 0.043(2) 0.0103(16) -0.0040(16) -0.0088(16)
N1 0.0209(15) 0.0169(15) 0.0212(17) -0.0008(13) -0.0062(13) -0.0010(13)
N6 0.0259(19) 0.043(2) 0.045(2) -0.0052(19) -0.0050(17) 0.0029(18)
N7 0.037(2) 0.032(2) 0.027(2) -0.0039(16) 0.0112(17) -0.0115(17)
N4 0.0294(18) 0.0273(18) 0.0258(19) -0.0037(15) 0.0043(15) -0.0077(16)
N3 0.0295(17) 0.0201(16) 0.0153(16) -0.0022(13) -0.0042(14) -0.0030(14)
N5 0.0278(19) 0.035(2) 0.046(2) -0.0033(18) 0.0045(17) 0.0070(17)
N2 0.0228(16) 0.0167(16) 0.0274(19) -0.0010(14) -0.0006(14) 0.0021(13)
N8 0.039(2) 0.063(3) 0.027(2) 0.013(2) -0.0019(17) -0.013(2)
N15 0.0268(17) 0.0204(16) 0.0230(18) 0.0000(14) -0.0014(14) 0.0024(14)
N16 0.0293(18) 0.0171(16) 0.0229(18) -0.0013(13) -0.0006(15) 0.0006(14)
N14 0.0258(17) 0.0290(18) 0.0229(18) 0.0006(15) -0.0092(14) 0.0043(15)
N13 0.0250(17) 0.0195(16) 0.0268(19) 0.0002(14) -0.0070(15) -0.0017(14)
N11 0.0282(17) 0.0257(18) 0.0221(17) -0.0012(14) 0.0037(14) 0.0044(15)
N12B 0.031(8) 0.019(5) 0.029(8) 0.003(5) -0.001(6) -0.017(6)
N12A 0.020(5) 0.041(5) 0.035(6) -0.021(5) 0.017(4) -0.013(4)
C1 0.0176(16) 0.0101(16) 0.0221(19) -0.0012(14) -0.0005(15) 0.0005(14)
C6 0.0211(19) 0.026(2) 0.028(2) -0.0086(18) -0.0054(17) 0.0015(17)
C7 0.031(2) 0.026(2) 0.021(2) -0.0018(17) 0.0044(18) -0.0033(18)
C4 0.0204(18) 0.0178(18) 0.024(2) -0.0028(16) -0.0019(16) -0.0019(15)
C3 0.0227(18) 0.0194(19) 0.0162(19) 0.0023(15) 0.0005(15) 0.0000(16)
C5 0.0192(18) 0.027(2) 0.028(2) -0.0023(18) 0.0010(17) -0.0040(17)
C2 0.0175(17) 0.0196(19) 0.021(2) 0.0033(16) -0.0022(15) -0.0007(15)
C8 0.0257(19) 0.033(2) 0.024(2) 0.0073(19) 0.0001(17) -0.0065(19)
C23 0.026(2) 0.031(2) 0.039(3) 0.006(2) 0.0004(19) 0.004(2)
C24 0.023(2) 0.034(2) 0.043(3) 0.005(2) 0.001(2) 0.0029(19)
C25 0.0204(19) 0.027(2) 0.027(2) 0.0046(18) -0.0060(17) -0.0028(17)
C26 0.034(2) 0.0185(19) 0.023(2) -0.0018(16) -0.0086(18) 0.0000(17)
C27 0.051(3) 0.037(3) 0.036(3) -0.008(2) -0.004(2) -0.004(2)
C28 0.042(3) 0.021(2) 0.025(2) -0.0102(18) -0.004(2) 0.0016(19)
C22 0.027(2) 0.052(3) 0.027(3) -0.005(2) -0.010(2) 0.002(2)
C21 0.029(2) 0.057(3) 0.034(3) -0.016(2) -0.008(2) 0.009(2)
C20 0.0184(18) 0.028(2) 0.028(2) -0.0085(18) -0.0029(17) 0.0032(17)
C19 0.028(2) 0.0137(17) 0.021(2) -0.0045(15) 0.0054(16) -0.0016(16)
C17 0.038(3) 0.026(2) 0.030(3) 0.0101(19) -0.008(2) 0.001(2)
C18 0.032(2) 0.027(2) 0.038(3) 0.004(2) 0.010(2) 0.009(2)
C13 0.044(3) 0.041(3) 0.021(2) 0.006(2) 0.008(2) 0.014(2)
C14 0.056(3) 0.024(2) 0.030(3) -0.006(2) 0.010(2) 0.007(2)
C11 0.026(2) 0.0221(19) 0.022(2) 0.0037(16) 0.0022(16) 0.0030(17)
C12A 0.024(4) 0.027(4) 0.033(5) -0.011(4) 0.007(3) -0.003(3)
C12B 0.038(7) 0.021(6) 0.032(7) 0.000(5) 0.004(6) -0.016(5)
C16 0.025(3) 0.127(6) 0.129(7) -0.104(6) 0.026(3) -0.014(3)
C15A 0.058(5) 0.030(4) 0.031(4) 0.005(3) 0.002(4) 0.005(4)
C15B 0.038(7) 0.047(7) 0.047(8) 0.008(6) -0.014(6) -0.010(6)

loop_
_atom_type_symbol
_atom_type_description
_atom_type_scat_dispersion_real
_atom_type_scat_dispersion_imag
_atom_type_scat_source
Eu Eu -0.1578 3.6682 'International Tables Vol C Tables 4.2.6.8 and 6.1.1.4'
Mo Mo -1.6832 0.6857 'International Tables Vol C Tables 4.2.6.8 and 6.1.1.4'
C C 0.0033 0.0016 'International Tables Vol C Tables 4.2.6.8 and 6.1.1.4'
H H 0 0 'International Tables Vol C Tables 4.2.6.8 and 6.1.1.4'
N N 0.0061 0.0033 'International Tables Vol C Tables 4.2.6.8 and 6.1.1.4'
O O 0.0106 0.006 'International Tables Vol C Tables 4.2.6.8 and 6.1.1.4'

loop_
_geom_angle_atom_site_label_1
_geom_angle_atom_site_label_2
_geom_angle_atom_site_label_3
_geom_angle
_geom_angle_site_symmetry_1
_geom_angle_site_symmetry_3
O2 Eu1 O1 139.77(10) . .
O2 Eu1 N1 78.40(10) . .
O1 Eu1 N1 141.41(10) . .
O2 Eu1 N2 137.10(10) . 3_666
O1 Eu1 N2 72.05(10) . 3_666
N1 Eu1 N2 80.49(10) . 3_666
O2 Eu1 N3 73.27(10) . 4_575
O1 Eu1 N3 71.27(10) . 4_575
N1 Eu1 N3 134.60(10) . 4_575
N2 Eu1 N3 142.75(11) 3_666 4_575
O2 Eu1 N16 73.83(10) . .
O1 Eu1 N16 109.61(11) . .
N1 Eu1 N16 69.38(10) . .
N2 Eu1 N16 130.98(10) 3_666 .
N3 Eu1 N16 69.06(10) 4_575 .
O2 Eu1 N15 135.76(10) . .
O1 Eu1 N15 70.01(10) . .
N1 Eu1 N15 76.24(10) . .
N2 Eu1 N15 72.47(10) 3_666 .
N3 Eu1 N15 100.60(10) 4_575 .
N16 Eu1 N15 63.52(10) . .
O2 Eu1 N14 81.09(10) . .
O1 Eu1 N14 72.40(11) . .
N1 Eu1 N14 133.61(11) . .
N2 Eu1 N14 87.24(11) 3_666 .
N3 Eu1 N14 75.79(10) 4_575 .
N16 Eu1 N14 141.28(11) . .
N15 Eu1 N14 141.19(11) . .
O2 Eu1 N13 71.27(10) . .
O1 Eu1 N13 119.17(11) . .
N1 Eu1 N13 70.91(10) . .
N2 Eu1 N13 66.65(11) 3_666 .
N3 Eu1 N13 128.70(10) 4_575 .
N16 Eu1 N13 131.12(11) . .
N15 Eu1 N13 130.64(10) . .
N14 Eu1 N13 63.17(10) . .
C5 Mo1 C2 146.35(14) . .
C5 Mo1 C7 79.69(16) . .
C2 Mo1 C7 75.07(15) . .
C5 Mo1 C4 100.55(15) . .
C2 Mo1 C4 86.28(14) . .
C7 Mo1 C4 141.69(15) . .
C5 Mo1 C8 86.45(16) . .
C2 Mo1 C8 106.36(16) . .
C7 Mo1 C8 72.48(15) . .
C4 Mo1 C8 145.71(15) . .
C5 Mo1 C3 71.11(14) . .
C2 Mo1 C3 141.60(14) . .
C7 Mo1 C3 138.08(15) . .
C4 Mo1 C3 74.53(14) . .
C8 Mo1 C3 76.24(15) . .
C5 Mo1 C1 76.34(14) . .
C2 Mo1 C1 75.10(13) . .
C7 Mo1 C1 72.53(15) . .
C4 Mo1 C1 70.43(14) . .
C8 Mo1 C1 143.17(14) . .
C3 Mo1 C1 125.92(14) . .
C5 Mo1 C6 143.07(15) . .
C2 Mo1 C6 70.49(14) . .
C7 Mo1 C6 123.02(16) . .
C4 Mo1 C6 79.27(15) . .
C8 Mo1 C6 75.51(16) . .
C3 Mo1 C6 73.39(14) . .
C1 Mo1 C6 135.08(14) . .
C11 O1 Eu1 148.0(3) . .
C12A O2 Eu1 147.5(5) . .
C12B O2 Eu1 158.5(5) . .
C26 O6 C27 104.5(3) . .
C25 O5 C24 104.5(3) . .
C20 O4 C21 103.7(3) . .
C19 O3 C18 104.7(3) . .
H7A O7 H7B 97(5) . .
C1 N1 Eu1 166.6(3) . .
C3 N3 Eu1 170.9(3) . 4_676
C2 N2 Eu1 163.3(3) . 3_666
C25 N15 C23 105.7(4) . .
C25 N15 Eu1 118.9(3) . .
C23 N15 Eu1 134.8(3) . .
C26 N16 C28 106.1(3) . .
C26 N16 Eu1 119.8(3) . .
C28 N16 Eu1 134.1(3) . .
C20 N14 C22 105.9(4) . .
C20 N14 Eu1 119.1(3) . .
C22 N14 Eu1 134.9(3) . .
C19 N13 C17 106.6(3) . .
C19 N13 Eu1 118.1(3) . .
C17 N13 Eu1 135.1(3) . .
C11 N11 C13 121.7(4) . .
C11 N11 C14 120.7(4) . .
C13 N11 C14 117.6(4) . .
N12A N12B C16 99(3) . .
C16 N12B C12B 134.8(14) . .
N12A N12B C12A 80(2) . .
C16 N12B C12A 175.3(14) . .
N12A N12B C15B 149(3) . .
C16 N12B C15B 103.8(12) . .
C12B N12B C15B 121.0(14) . .
C12A N12B C15B 76.3(11) . .
N12B N12A C12B 117(3) . .
N12B N12A C12A 74(3) . .
C12B N12A C12A 47.7(10) . .
N12B N12A C16 57(2) . .
C12B N12A C16 164.4(13) . .
C12A N12A C16 131.3(10) . .
N12B N12A C15A 160(3) . .
C12B N12A C15A 70.1(12) . .
C12A N12A C15A 117.4(9) . .
C16 N12A C15A 110.3(9) . .
N1 C1 Mo1 177.8(3) . .
N6 C6 Mo1 178.8(4) . .
N7 C7 Mo1 178.4(4) . .
N4 C4 Mo1 178.5(4) . .
N3 C3 Mo1 179.5(4) . .
N5 C5 Mo1 177.7(4) . .
N2 C2 Mo1 178.4(3) . .
N8 C8 Mo1 178.4(4) . .
N15 C23 C24 104.7(4) . .
N15 C23 H23B 111(3) . .
C24 C23 H23B 111(3) . .
N15 C23 H23A 112(3) . .
C24 C23 H23A 110(3) . .
H23B C23 H23A 107(4) . .
O5 C24 C23 104.1(3) . .
O5 C24 H24A 111(3) . .
C23 C24 H24A 112(3) . .
O5 C24 H24B 110(3) . .
C23 C24 H24B 106(3) . .
H24A C24 H24B 113(4) . .
N15 C25 O5 121.1(4) . .
N15 C25 C26 119.0(4) . .
O5 C25 C26 119.9(4) . .
N16 C26 O6 120.5(4) . .
N16 C26 C25 118.6(4) . .
O6 C26 C25 120.9(4) . .
O6 C27 C28 104.1(4) . .
O6 C27 H27B 94(3) . .
C28 C27 H27B 114(3) . .
O6 C27 H27A 111(3) . .
C28 C27 H27A 115(3) . .
H27B C27 H27A 115(4) . .
N16 C28 C27 104.6(4) . .
N16 C28 H28A 109(3) . .
C27 C28 H28A 113(3) . .
N16 C28 H28B 109(3) . .
C27 C28 H28B 110(3) . .
H28A C28 H28B 111(4) . .
N14 C22 C21 103.4(4) . .
N14 C22 H22B 109(3) . .
C21 C22 H22B 111(3) . .
N14 C22 H22A 108(3) . .
C21 C22 H22A 110(3) . .
H22B C22 H22A 114(4) . .
O4 C21 C22 104.0(4) . .
O4 C21 H21A 108(3) . .
C22 C21 H21A 111(3) . .
O4 C21 H21B 103(3) . .
C22 C21 H21B 113(3) . .
H21A C21 H21B 117(4) . .
N14 C20 O4 120.5(4) . .
N14 C20 C19 120.3(4) . .
O4 C20 C19 119.1(4) . .
N13 C19 O3 120.2(4) . .
N13 C19 C20 119.3(4) . .
O3 C19 C20 120.3(3) . .
N13 C17 C18 104.4(4) . .
N13 C17 H17B 111(3) . .
C18 C17 H17B 107(3) . .
N13 C17 H17A 113(3) . .
C18 C17 H17A 114(3) . .
H17B C17 H17A 108(4) . .
O3 C18 C17 104.0(3) . .
O3 C18 H18A 102(3) . .
C17 C18 H18A 115(3) . .
O3 C18 H18B 105(3) . .
C17 C18 H18B 118(3) . .
H18A C18 H18B 109(4) . .
N11 C13 H13A 108(3) . .
N11 C13 H13B 110(3) . .
H13A C13 H13B 113(4) . .
N11 C13 H13C 110(3) . .
H13A C13 H13C 111(4) . .
H13B C13 H13C 104(4) . .
N11 C14 H14A 113(3) . .
N11 C14 H14B 109(3) . .
H14A C14 H14B 111(4) . .
N11 C14 H14C 112(3) . .
H14A C14 H14C 103(4) . .
H14B C14 H14C 108(5) . .
O1 C11 N11 123.5(4) . .
O1 C11 H11 126(3) . .
N11 C11 H11 111(3) . .
C12B C12A O2 78.7(11) . .
C12B C12A N12B 66.6(10) . .
O2 C12A N12B 145.4(10) . .
O2 C12A N12A 120.1(9) . .
C12B C12A C15B 122.5(11) . .
O2 C12A C15B 158.7(9) . .
N12B C12A C15B 55.9(8) . .
N12A C12A C15B 80.9(7) . .
N12A C12B C12A 90.1(14) . .
C12A C12B N12B 68.6(12) . .
N12A C12B O2 145.6(16) . .
C12A C12B O2 57.0(9) . .
N12B C12B O2 125.6(12) . .
N12A C12B C15A 75.0(14) . .
C12A C12B C15A 163.4(15) . .
N12B C12B C15A 98.0(12) . .
O2 C12B C15A 135.6(11) . .
N12B C15B C12A 47.8(8) . .

loop_
_geom_bond_atom_site_label_1
_geom_bond_atom_site_label_2
_geom_bond_distance
_geom_bond_site_symmetry_2
Eu1 O2 2.348(3) .
Eu1 O1 2.377(3) .
Eu1 N1 2.518(3) .
Eu1 N2 2.522(3) 3_666
Eu1 N3 2.554(3) 4_575
Eu1 N16 2.563(3) .
Eu1 N15 2.572(3) .
Eu1 N14 2.590(3) .
Eu1 N13 2.634(3) .
Mo1 C5 2.154(4) .
Mo1 C2 2.155(4) .
Mo1 C7 2.156(4) .
Mo1 C4 2.157(4) .
Mo1 C8 2.160(4) .
Mo1 C3 2.163(4) .
Mo1 C1 2.164(4) .
Mo1 C6 2.174(4) .
O1 C11 1.244(5) .
O2 C12A 1.185(7) .
O2 C12B 1.386(15) .
O6 C26 1.337(5) .
O6 C27 1.487(6) .
O5 C25 1.335(5) .
O5 C24 1.478(6) .
O4 C20 1.341(5) .
O4 C21 1.475(6) .
O3 C19 1.343(5) .
O3 C18 1.473(6) .
O7 H7A 1.09(7) .
O7 H7B 1.08(8) .
N1 C1 1.146(5) .
N6 C6 1.147(5) .
N7 C7 1.158(5) .
N4 C4 1.152(5) .
N3 C3 1.148(5) .
N3 Eu1 2.554(3) 4_676
N5 C5 1.156(5) .
N2 C2 1.147(5) .
N2 Eu1 2.522(3) 3_666
N8 C8 1.156(6) .
N15 C25 1.266(5) .
N15 C23 1.482(6) .
N16 C26 1.260(5) .
N16 C28 1.486(5) .
N14 C20 1.266(5) .
N14 C22 1.482(5) .
N13 C19 1.266(5) .
N13 C17 1.468(5) .
N11 C11 1.315(5) .
N11 C13 1.457(6) .
N11 C14 1.463(5) .
C23 C24 1.530(6) .
C23 H23B 0.90(4) .
C23 H23A 0.98(5) .
C24 H24A 0.96(5) .
C24 H24B 1.02(5) .
C25 C26 1.484(6) .
C27 C28 1.515(7) .
C27 H27B 0.98(6) .
C27 H27A 1.12(6) .
C28 H28A 1.00(5) .
C28 H28B 0.98(5) .
C22 C21 1.533(7) .
C22 H22B 0.99(5) .
C22 H22A 0.93(5) .
C21 H21A 0.96(5) .
C21 H21B 0.97(4) .
C20 C19 1.477(6) .
C17 C18 1.541(6) .
C17 H17B 0.95(5) .
C17 H17A 0.97(5) .
C18 H18A 0.95(4) .
C18 H18B 1.09(6) .
C13 H13A 1.11(6) .
C13 H13B 0.94(5) .
C13 H13C 1.01(5) .
C14 H14A 0.97(5) .
C14 H14B 1.02(7) .
C14 H14C 0.99(6) .
C11 H11 1.03(5) .

loop_
_geom_torsion_atom_site_label_1
_geom_torsion_atom_site_label_2
_geom_torsion_atom_site_label_3
_geom_torsion_atom_site_label_4
_geom_torsion
_geom_torsion_site_symmetry_1
O2 Eu1 O1 C11 34.7(6) .
N1 Eu1 O1 C11 -134.4(5) .
N2 Eu1 O1 C11 178.7(6) 3_666
N3 Eu1 O1 C11 5.3(5) 4_575
N16 Eu1 O1 C11 -53.2(5) .
N15 Eu1 O1 C11 -103.9(5) .
N14 Eu1 O1 C11 85.9(5) .
N13 Eu1 O1 C11 129.9(5) .
O1 Eu1 O2 C12A 11.8(8) .
N1 Eu1 O2 C12A -175.1(8) .
N2 Eu1 O2 C12A -113.0(8) 3_666
N3 Eu1 O2 C12A 40.8(8) 4_575
N16 Eu1 O2 C12A 113.2(8) .
N15 Eu1 O2 C12A 128.9(8) .
N14 Eu1 O2 C12A -37.0(8) .
N13 Eu1 O2 C12A -101.5(8) .
O1 Eu1 O2 C12B 122.2(15) .
N1 Eu1 O2 C12B -64.7(15) .
N2 Eu1 O2 C12B -2.7(15) 3_666
N3 Eu1 O2 C12B 151.2(15) 4_575
N16 Eu1 O2 C12B -136.4(15) .
N15 Eu1 O2 C12B -120.7(15) .
N14 Eu1 O2 C12B 73.4(15) .
N13 Eu1 O2 C12B 8.9(15) .
O2 Eu1 N1 C1 -72.1(12) .
O1 Eu1 N1 C1 100.7(12) .
N2 Eu1 N1 C1 145.4(13) 3_666
N3 Eu1 N1 C1 -20.1(13) 4_575
N16 Eu1 N1 C1 4.8(12) .
N15 Eu1 N1 C1 71.3(12) .
N14 Eu1 N1 C1 -137.7(12) .
N13 Eu1 N1 C1 -146.1(13) .
O2 Eu1 N15 C25 -20.1(4) .
O1 Eu1 N15 C25 122.1(3) .
N1 Eu1 N15 C25 -76.9(3) .
N2 Eu1 N15 C25 -161.1(3) 3_666
N3 Eu1 N15 C25 56.7(3) 4_575
N16 Eu1 N15 C25 -3.3(3) .
N14 Eu1 N15 C25 137.2(3) .
N13 Eu1 N15 C25 -126.1(3) .
O2 Eu1 N15 C23 171.1(3) .
O1 Eu1 N15 C23 -46.7(4) .
N1 Eu1 N15 C23 114.3(4) .
N2 Eu1 N15 C23 30.1(4) 3_666
N3 Eu1 N15 C23 -112.1(4) 4_575
N16 Eu1 N15 C23 -172.2(4) .
N14 Eu1 N15 C23 -31.7(4) .
N13 Eu1 N15 C23 65.1(4) .
O2 Eu1 N16 C26 168.3(3) .
O1 Eu1 N16 C26 -54.0(3) .
N1 Eu1 N16 C26 84.8(3) .
N2 Eu1 N16 C26 28.9(4) 3_666
N3 Eu1 N16 C26 -113.9(3) 4_575
N15 Eu1 N16 C26 0.4(3) .
N14 Eu1 N16 C26 -140.0(3) .
N13 Eu1 N16 C26 122.4(3) .
O2 Eu1 N16 C28 -9.2(4) .
O1 Eu1 N16 C28 128.6(4) .
N1 Eu1 N16 C28 -92.6(4) .
N2 Eu1 N16 C28 -148.5(3) 3_666
N3 Eu1 N16 C28 68.7(4) 4_575
N15 Eu1 N16 C28 -177.1(4) .
N14 Eu1 N16 C28 42.5(4) .
N13 Eu1 N16 C28 -55.0(4) .
O2 Eu1 N14 C20 -75.2(3) .
O1 Eu1 N14 C20 135.4(3) .
N1 Eu1 N14 C20 -10.7(4) .
N2 Eu1 N14 C20 63.4(3) 3_666
N3 Eu1 N14 C20 -150.1(3) 4_575
N16 Eu1 N14 C20 -124.9(3) .
N15 Eu1 N14 C20 120.6(3) .
N13 Eu1 N14 C20 -1.8(3) .
O2 Eu1 N14 C22 109.4(4) .
O1 Eu1 N14 C22 -39.9(4) .
N1 Eu1 N14 C22 174.0(4) .
N2 Eu1 N14 C22 -112.0(4) 3_666
N3 Eu1 N14 C22 34.6(4) 4_575
N16 Eu1 N14 C22 59.7(5) .
N15 Eu1 N14 C22 -54.7(5) .
N13 Eu1 N14 C22 -177.1(4) .
O2 Eu1 N13 C19 89.6(3) .
O1 Eu1 N13 C19 -47.6(3) .
N1 Eu1 N13 C19 173.4(3) .
N2 Eu1 N13 C19 -98.9(3) 3_666
N3 Eu1 N13 C19 41.0(3) 4_575
N16 Eu1 N13 C19 136.3(3) .
N15 Eu1 N13 C19 -135.5(3) .
N14 Eu1 N13 C19 0.3(3) .
O2 Eu1 N13 C17 -96.8(4) .
O1 Eu1 N13 C17 126.0(4) .
N1 Eu1 N13 C17 -12.9(4) .
N2 Eu1 N13 C17 74.7(4) 3_666
N3 Eu1 N13 C17 -145.4(4) 4_575
N16 Eu1 N13 C17 -50.1(4) .
N15 Eu1 N13 C17 38.1(4) .
N14 Eu1 N13 C17 173.9(4) .
C16 N12B N12A C12B 163.2(15) .
C12A N12B N12A C12B -21(2) .
C15B N12B N12A C12B -61(7) .
C16 N12B N12A C12A -175.6(14) .
C12B N12B N12A C12A 21(2) .
C15B N12B N12A C12A -40(5) .
C12B N12B N12A C16 -163.2(15) .
C12A N12B N12A C16 175.6(14) .
C15B N12B N12A C16 136(6) .
C16 N12B N12A C15A 57(9) .
C12B N12B N12A C15A -107(9) .
C12A N12B N12A C15A -128(8) .
C15B N12B N12A C15A -168(3) .
C25 N15 C23 C24 -0.8(5) .
Eu1 N15 C23 C24 169.1(3) .
C25 O5 C24 C23 -1.3(4) .
N15 C23 C24 O5 1.3(5) .
C23 N15 C25 O5 -0.1(5) .
Eu1 N15 C25 O5 -171.9(3) .
C23 N15 C25 C26 177.5(4) .
Eu1 N15 C25 C26 5.8(5) .
C24 O5 C25 N15 0.9(5) .
C24 O5 C25 C26 -176.7(4) .
C28 N16 C26 O6 -1.2(5) .
Eu1 N16 C26 O6 -179.3(3) .
C28 N16 C26 C25 -179.7(4) .
Eu1 N16 C26 C25 2.2(5) .
C27 O6 C26 N16 -2.3(5) .
C27 O6 C26 C25 176.2(4) .
N15 C25 C26 N16 -5.4(6) .
O5 C25 C26 N16 172.3(4) .
N15 C25 C26 O6 176.1(4) .
O5 C25 C26 O6 -6.3(6) .
C26 O6 C27 C28 4.6(5) .
C26 N16 C28 C27 4.1(5) .
Eu1 N16 C28 C27 -178.2(3) .
O6 C27 C28 N16 -5.2(5) .
C20 N14 C22 C21 -10.2(5) .
Eu1 N14 C22 C21 165.6(3) .
C20 O4 C21 C22 -14.4(4) .
N14 C22 C21 O4 15.0(5) .
C22 N14 C20 O4 0.9(5) .
Eu1 N14 C20 O4 -175.7(3) .
C22 N14 C20 C19 179.6(4) .
Eu1 N14 C20 C19 3.0(5) .
C21 O4 C20 N14 9.2(5) .
C21 O4 C20 C19 -169.5(4) .
C17 N13 C19 O3 2.2(5) .
Eu1 N13 C19 O3 177.5(3) .
C17 N13 C19 C20 -174.3(4) .
Eu1 N13 C19 C20 1.0(5) .
C18 O3 C19 N13 -2.7(5) .
C18 O3 C19 C20 173.8(3) .
N14 C20 C19 N13 -2.8(6) .
O4 C20 C19 N13 176.0(4) .
N14 C20 C19 O3 -179.3(4) .
O4 C20 C19 O3 -0.6(5) .
C19 N13 C17 C18 -0.7(5) .
Eu1 N13 C17 C18 -174.9(3) .
C19 O3 C18 C17 1.8(4) .
N13 C17 C18 O3 -0.7(5) .
Eu1 O1 C11 N11 -171.2(3) .
C13 N11 C11 O1 -179.9(4) .
C14 N11 C11 O1 -0.1(6) .
Eu1 O2 C12A C12B 150.5(8) .
C12B O2 C12A N12B -2.2(15) .
Eu1 O2 C12A N12B 148.4(13) .
C12B O2 C12A N12A 8.4(8) .
Eu1 O2 C12A N12A 158.9(6) .
Eu1 O2 C12A C15B -30(2) .
N12A N12B C12A C12B 19(2) .
C15B N12B C12A C12B 178.5(12) .
N12A N12B C12A O2 21(3) .
C12B N12B C12A O2 2.3(16) .
C15B N12B C12A O2 -179.2(13) .
C12B N12B C12A N12A -19(2) .
C15B N12B C12A N12A 160(3) .
N12A N12B C12A C15B -160(3) .
C12B N12B C12A C15B -178.5(12) .
N12B N12A C12A C12B -154(3) .
C16 N12A C12A C12B -159.1(18) .
C15A N12A C12A C12B 7.8(11) .
N12B N12A C12A O2 -166(2) .
C12B N12A C12A O2 -12.3(12) .
C16 N12A C12A O2 -171.4(9) .
C15A N12A C12A O2 -4.4(13) .
C12B N12A C12A N12B 154(3) .
C16 N12A C12A N12B -5.0(16) .
C15A N12A C12A N12B 162(3) .
N12B N12A C12A C15B 17(2) .
C12B N12A C12A C15B 170.9(13) .
C16 N12A C12A C15B 11.8(12) .
C15A N12A C12A C15B 178.8(9) .
N12B N12A C12B C12A 28(3) .
C16 N12A C12B C12A 93(6) .
C15A N12A C12B C12A -172.6(11) .
C12A N12A C12B N12B -28(3) .
C16 N12A C12B N12B 65(5) .
C15A N12A C12B N12B 159(3) .
N12B N12A C12B O2 44(4) .
C12A N12A C12B O2 16.1(16) .
C16 N12A C12B O2 109(5) .
C15A N12A C12B O2 -156(2) .
N12B N12A C12B C15A -159(3) .
C12A N12A C12B C15A 172.6(11) .
C16 N12A C12B C15A -94(6) .
O2 C12A C12B N12A 169.2(10) .
N12B C12A C12B N12A -12.1(13) .
C15B C12A C12B N12A -10.6(15) .
O2 C12A C12B N12B -178.7(9) .
N12A C12A C12B N12B 12.1(13) .
C15B C12A C12B N12B 1.5(12) .
N12B C12A C12B O2 178.7(9) .
N12A C12A C12B O2 -169.2(10) .
C15B C12A C12B O2 -179.8(10) .
O2 C12A C12B C15A 143(4) .
N12B C12A C12B C15A -38(4) .
N12A C12A C12B C15A -26(4) .
C15B C12A C12B C15A -36(5) .
C16 N12B C12B N12A -24(2) .
C12A N12B C12B N12A 150(3) .
C15B N12B C12B N12A 148(4) .
N12A N12B C12B C12A -150(3) .
C16 N12B C12B C12A -173(2) .
C15B N12B C12B C12A -1.7(14) .
N12A N12B C12B O2 -151(3) .
C16 N12B C12B O2 -174.8(13) .
C12A N12B C12B O2 -1.4(10) .
C15B N12B C12B O2 -3(2) .
N12A N12B C12B C15A 20(3) .
C16 N12B C12B C15A -4(2) .
C12A N12B C12B C15A 169.8(11) .
C15B N12B C12B C15A 168.0(12) .
C12A O2 C12B N12A -19.4(19) .
Eu1 O2 C12B N12A -153.2(15) .
Eu1 O2 C12B C12A -133.8(13) .
C12A O2 C12B N12B 1.5(11) .
Eu1 O2 C12B N12B -132.3(14) .
C12A O2 C12B C15A -165.9(17) .
Eu1 O2 C12B C15A 60(2) .
C12B N12B C16 N12A 14.6(14) .
C15B N12B C16 N12A -158(3) .
C12B N12A C16 N12B -74(6) .
C12A N12A C16 N12B 5.7(18) .
C15A N12A C16 N12B -162(3) .
C12A C12B C15A N12A 27(4) .
N12B C12B C15A N12A -8.5(13) .
O2 C12B C15A N12A 161.2(18) .
N12B N12A C15A C12B 115(9) .
C12A N12A C15A C12B -6.2(9) .
C16 N12A C15A C12B 163.4(14) .
N12A N12B C15B C12A 41(6) .
C16 N12B C15B C12A 175.2(14) .
C12B N12B C15B C12A 1.3(10) .
C12B C12A C15B N12B -1.7(14) .
O2 C12A C15B N12B 179(2) .
N12A C12A C15B N12B -8.9(12) .
